data_7234089
loop_
_publ_author_name
'Fabian Paulus'
'Benjamin D. Lindner'
'Hilmar Reiss'
'Frank Rominger'
'Andreas Leineweber'
'Yana Vaynzof'
'Henning Sirringhaus'
'Uwe H. F. Bunz'

_publ_section_title
;
 N,N'-Dihydrotetraazapentacenes (DHTA) in thin film transistors
;
_journal_name_full 'Journal of Materials Chemistry C'
_journal_page_first 1604
_journal_page_last 1609
_journal_paper_doi 10.1039/C4TC02426E
_journal_volume 3
_journal_year 2015
_chemical_formula_sum 'C40 H52 N4 Si2'
_chemical_formula_weight 645.03
_chemical_name_common 'DHTA-H2 from film'
_space_group_crystal_system monoclinic
_space_group_IT_number 14
_space_group_name_Hall '-P 2yn'
_space_group_name_H-M_alt 'P 1 21/n 1'
_atom_sites_solution_hydrogens geom
_cell_angle_alpha 90
_cell_angle_beta 95.412(3)
_cell_angle_gamma 90
_cell_formula_units_Z 8
_cell_length_a 7.7626(9)
_cell_length_b 29.864(4)
_cell_length_c 34.922(5)
_cell_measurement_reflns_used 1520
_cell_measurement_temperature 294(2)
_cell_measurement_theta_max 18.52
_cell_measurement_theta_min 2.34
_cell_volume 8059.6(18)
_computing_cell_refinement 'Bruker SAINT'
_computing_data_collection 'Bruker APEX2'
_computing_data_reduction 'Bruker SAINT'
_computing_molecular_graphics 'Bruker SHELXTL'
_computing_publication_material 'Bruker SHELXTL'
_computing_structure_refinement 'SHELXL-2014 (Sheldrick, 2014)'
_computing_structure_solution 'SHELXS-97 (Sheldrick 2008)'
_diffrn_ambient_temperature 294(2)
_diffrn_measured_fraction_theta_full 0.261
_diffrn_measured_fraction_theta_max 0.999
_diffrn_measurement_device_type 'Bruker APEX-II Quazar'
_diffrn_measurement_method '\f and \w scans'
_diffrn_radiation_type MoK\a
_diffrn_radiation_wavelength 0.71073
_diffrn_reflns_av_R_equivalents 0.0982
_diffrn_reflns_av_unetI/netI 0.0853
_diffrn_reflns_Laue_measured_fraction_full 0.261
_diffrn_reflns_Laue_measured_fraction_max 0.999
_diffrn_reflns_limit_h_max 5
_diffrn_reflns_limit_h_min -5
_diffrn_reflns_limit_k_max 22
_diffrn_reflns_limit_k_min -22
_diffrn_reflns_limit_l_max 26
_diffrn_reflns_limit_l_min -26
_diffrn_reflns_number 19416
_diffrn_reflns_point_group_measured_fraction_full 0.261
_diffrn_reflns_point_group_measured_fraction_max 0.999
_diffrn_reflns_theta_full 25.242
_diffrn_reflns_theta_max 15.862
_diffrn_reflns_theta_min 0.899
_diffrn_source 'ImuS microsource'
_exptl_absorpt_coefficient_mu 0.118
_exptl_absorpt_correction_T_max 0.9562
_exptl_absorpt_correction_T_min 0.8213
_exptl_absorpt_correction_type multi-scan
_exptl_absorpt_process_details
;
Sheldrick, G. M. (2008). <i>SADABS</i>. University of G\"ottingen, Germany.
;
_exptl_crystal_colour yellow
_exptl_crystal_density_diffrn 1.063
_exptl_crystal_description plate
_exptl_crystal_F_000 2784
_exptl_crystal_size_max 0.100
_exptl_crystal_size_mid 0.100
_exptl_crystal_size_min 0.040
_refine_diff_density_max 0.538
_refine_diff_density_min -0.369
_refine_diff_density_rms 0.082
_refine_ls_extinction_coef .
_refine_ls_extinction_method none
_refine_ls_goodness_of_fit_ref 2.057
_refine_ls_hydrogen_treatment constr
_refine_ls_matrix_type full
_refine_ls_number_parameters 389
_refine_ls_number_reflns 3813
_refine_ls_number_restraints 1038
_refine_ls_restrained_S_all 2.120
_refine_ls_R_factor_all 0.2405
_refine_ls_R_factor_gt 0.1533
_refine_ls_shift/su_max 0.001
_refine_ls_shift/su_mean 0.000
_refine_ls_structure_factor_coef Fsqd
_refine_ls_weighting_details 'w=1/[\s^2^(Fo^2^)+(0.1000P)^2^] where P=(Fo^2^+2Fc^2^)/3'
_refine_ls_weighting_scheme calc
_refine_ls_wR_factor_gt 0.3734
_refine_ls_wR_factor_ref 0.4050
_reflns_Friedel_coverage 0.000
_reflns_Friedel_fraction_full .
_reflns_Friedel_fraction_max .
_reflns_number_gt 1887
_reflns_number_total 3813
_reflns_threshold_expression 'I > 2\s(I)'
_cod_data_source_file 1000004.cif
_cod_data_source_block PCOD1000004
_cod_original_cell_volume 8059.8(17)
_cod_original_sg_symbol_H-M 'P 21/n'
_cod_database_code 7234089
_shelx_space_group_comment
;
The symmetry employed for this shelxl refinement is uniquely defined
by the following loop, which should always be used as a source of
symmetry information in preference to the above space-group names.
They are only intended as comments.
;
_shelx_estimated_absorpt_t_min 0.988
_shelx_estimated_absorpt_t_max 0.995
_shelxl_version_number 2014-3

loop_
_space_group_symop_operation_xyz
'x, y, z'
'-x+1/2, y+1/2, -z+1/2'
'-x, -y, -z'
'x-1/2, -y-1/2, z-1/2'

loop_
_atom_site_label
_atom_site_type_symbol
_atom_site_fract_x
_atom_site_fract_y
_atom_site_fract_z
_atom_site_U_iso_or_equiv
_atom_site_adp_type
_atom_site_occupancy
_atom_site_site_symmetry_order
_atom_site_calc_flag
_atom_site_refinement_flags_posn
_atom_site_refinement_flags_adp
_atom_site_refinement_flags_occupancy
_atom_site_disorder_assembly
_atom_site_disorder_group
Si1_1 Si 0.7101(10) 0.9506(3) 0.4121(2) 0.104(3) Uani 1 1 d D . . . .
Si2_1 Si 1.0633(12) 0.9587(3) 0.0953(2) 0.143(4) Uani 1 1 d D . . . .
C1_1 C 0.841(2) 0.9422(6) 0.3330(5) 0.062(7) Uiso 1 1 d D . . . .
C2_1 C 0.790(2) 0.9444(6) 0.3637(5) 0.073(7) Uiso 1 1 d D . . . .
C3_1 C 0.998(3) 0.9456(6) 0.1787(5) 0.076(8) Uiso 1 1 d D . . . .
C4_1 C 1.029(3) 0.9504(7) 0.1464(5) 0.091(8) Uiso 1 1 d D . . . .
C11_1 C 0.889(2) 0.9405(5) 0.2950(4) 0.046(6) Uiso 1 1 d D . . . .
C12_1 C 0.860(2) 0.9792(5) 0.2732(4) 0.058(7) Uiso 1 1 d D . . . .
N13_1 N 0.7823(18) 1.0172(4) 0.2874(4) 0.075(6) Uiso 1 1 d D . . . .
H13_1 H 0.7501 1.0160 0.3103 0.090 Uiso 1 1 calc R U . . .
C14_1 C 0.754(2) 1.0564(5) 0.2673(5) 0.058(7) Uiso 1 1 d D . . . .
N15_1 N 0.6782(19) 1.0890(5) 0.2835(4) 0.066(6) Uiso 1 1 d D . . . .
C16_1 C 0.653(2) 1.1275(5) 0.2609(5) 0.058(7) Uiso 1 1 d D . . . .
C17_1 C 0.576(2) 1.1652(6) 0.2781(5) 0.085(8) Uiso 1 1 d D . . . .
H17_1 H 0.5428 1.1640 0.3029 0.102 Uiso 1 1 calc R U . . .
C18_1 C 0.555(2) 1.2040(6) 0.2555(5) 0.075(7) Uiso 1 1 d D . . . .
H18_1 H 0.5047 1.2292 0.2656 0.090 Uiso 1 1 calc R U . . .
C19_1 C 0.603(2) 1.2058(6) 0.2203(6) 0.086(8) Uiso 1 1 d D . . . .
H19_1 H 0.5849 1.2323 0.2065 0.103 Uiso 1 1 calc R U . . .
C20_1 C 0.681(3) 1.1698(6) 0.2026(5) 0.092(8) Uiso 1 1 d D . . . .
H20_1 H 0.7154 1.1719 0.1779 0.111 Uiso 1 1 calc R U . . .
C21_1 C 0.704(2) 1.1299(5) 0.2246(5) 0.058(7) Uiso 1 1 d D . . . .
N22_1 N 0.789(2) 1.0941(5) 0.2082(4) 0.080(6) Uiso 1 1 d D . . . .
C23_1 C 0.804(2) 1.0580(5) 0.2294(5) 0.066(7) Uiso 1 1 d D . . . .
N24_1 N 0.8765(18) 1.0203(4) 0.2142(4) 0.066(6) Uiso 1 1 d D . . . .
H24_1 H 0.9072 1.0218 0.1912 0.079 Uiso 1 1 calc R U . . .
C25_1 C 0.902(2) 0.9803(5) 0.2344(4) 0.049(6) Uiso 1 1 d D . . . .
C26_1 C 0.969(2) 0.9426(5) 0.2178(5) 0.056(7) Uiso 1 1 d D . . . .
C27_1 C 1.002(2) 0.9035(5) 0.2410(4) 0.050(7) Uiso 1 1 d D . . . .
C28_1 C 1.077(2) 0.8662(6) 0.2246(5) 0.067(7) Uiso 1 1 d D . . . .
H28_1 H 1.0989 0.8662 0.1989 0.080 Uiso 1 1 calc R U . . .
C29_1 C 1.117(2) 0.8295(6) 0.2475(5) 0.083(8) Uiso 1 1 d D . . . .
H29_1 H 1.1698 0.8049 0.2373 0.099 Uiso 1 1 calc R U . . .
C30_1 C 1.082(2) 0.8285(6) 0.2846(6) 0.082(8) Uiso 1 1 d D . . . .
H30_1 H 1.1069 0.8029 0.2992 0.099 Uiso 1 1 calc R U . . .
C31_1 C 1.009(2) 0.8646(6) 0.3008(5) 0.074(7) Uiso 1 1 d D . . . .
H31_1 H 0.9870 0.8641 0.3265 0.089 Uiso 1 1 calc R U . . .
C32_1 C 0.967(2) 0.9027(5) 0.2778(4) 0.053(7) Uiso 1 1 d D . . . .
C41_1 C 0.559(3) 0.9005(8) 0.4201(7) 0.231(17) Uiso 1 1 d D . . . .
H41_1 H 0.6381 0.8751 0.4181 0.278 Uiso 1 1 calc R U . . .
C42_1 C 0.437(3) 0.8930(10) 0.3881(8) 0.232(17) Uiso 1 1 d D . . . .
H42A_1 H 0.4924 0.8966 0.3648 0.348 Uiso 1 1 calc R U . . .
H42B_1 H 0.3922 0.8632 0.3892 0.348 Uiso 1 1 calc R U . . .
H42C_1 H 0.3445 0.9142 0.3885 0.348 Uiso 1 1 calc R U . . .
C43_1 C 0.526(4) 0.8981(11) 0.4596(7) 0.257(19) Uiso 1 1 d D . . . .
H43A_1 H 0.6301 0.9046 0.4756 0.386 Uiso 1 1 calc R U . . .
H43B_1 H 0.4385 0.9196 0.4644 0.386 Uiso 1 1 calc R U . . .
H43C_1 H 0.4862 0.8686 0.4652 0.386 Uiso 1 1 calc R U . . .
C44_1 C 0.912(3) 0.9498(8) 0.4503(6) 0.205(15) Uiso 1 1 d D . . . .
H44_1 H 0.8684 0.9541 0.4755 0.246 Uiso 1 1 calc R U . . .
C45_1 C 0.984(3) 0.9053(8) 0.4501(8) 0.228(17) Uiso 1 1 d D . . . .
H45A_1 H 0.8961 0.8839 0.4547 0.342 Uiso 1 1 calc R U . . .
H45B_1 H 1.0254 0.8996 0.4255 0.342 Uiso 1 1 calc R U . . .
H45C_1 H 1.0779 0.9030 0.4699 0.342 Uiso 1 1 calc R U . . .
C46_1 C 1.020(3) 0.9880(9) 0.4439(9) 0.238(17) Uiso 1 1 d D . . . .
H46A_1 H 0.9527 1.0150 0.4449 0.357 Uiso 1 1 calc R U . . .
H46B_1 H 1.1150 0.9890 0.4635 0.357 Uiso 1 1 calc R U . . .
H46C_1 H 1.0626 0.9856 0.4191 0.357 Uiso 1 1 calc R U . . .
C47_1 C 0.598(4) 1.0080(7) 0.4146(7) 0.229(17) Uiso 1 1 d D . . . .
H47_1 H 0.7022 1.0263 0.4133 0.275 Uiso 1 1 calc R U . . .
C48_1 C 0.568(4) 1.0202(9) 0.4525(7) 0.250(18) Uiso 1 1 d D . . . .
H48A_1 H 0.6477 1.0045 0.4705 0.375 Uiso 1 1 calc R U . . .
H48B_1 H 0.5841 1.0518 0.4558 0.375 Uiso 1 1 calc R U . . .
H48C_1 H 0.4516 1.0124 0.4571 0.375 Uiso 1 1 calc R U . . .
C49_1 C 0.511(4) 1.0230(9) 0.3801(8) 0.252(18) Uiso 1 1 d D . . . .
H49A_1 H 0.5595 1.0090 0.3589 0.378 Uiso 1 1 calc R U . . .
H49B_1 H 0.3905 1.0155 0.3795 0.378 Uiso 1 1 calc R U . . .
H49C_1 H 0.5230 1.0549 0.3783 0.378 Uiso 1 1 calc R U . . .
C51_1 C 0.888(3) 0.9225(9) 0.0650(8) 0.29(2) Uiso 1 1 d D . . . .
H51_1 H 0.7764 0.9304 0.0743 0.354 Uiso 1 1 calc R U . . .
C52_1 C 0.922(5) 0.8778(9) 0.0768(11) 0.37(3) Uiso 1 1 d D . . . .
H52A_1 H 0.9235 0.8758 0.1042 0.561 Uiso 1 1 calc R U . . .
H52B_1 H 0.8330 0.8585 0.0650 0.561 Uiso 1 1 calc R U . . .
H52C_1 H 1.0320 0.8686 0.0691 0.561 Uiso 1 1 calc R U . . .
C53_1 C 0.877(7) 0.9361(16) 0.0259(9) 0.61(6) Uiso 1 1 d D . . . .
H53A_1 H 0.8531 0.9677 0.0242 0.921 Uiso 1 1 calc R U . . .
H53B_1 H 0.9849 0.9301 0.0156 0.921 Uiso 1 1 calc R U . . .
H53C_1 H 0.7859 0.9199 0.0115 0.921 Uiso 1 1 calc R U . . .
C54_1 C 1.009(4) 1.0222(7) 0.0832(8) 0.31(2) Uiso 1 1 d D . . . .
H54_1 H 1.0483 1.0282 0.0578 0.378 Uiso 1 1 calc R U . . .
C55_1 C 1.109(5) 1.0500(9) 0.1098(12) 0.38(3) Uiso 1 1 d D . . . .
H55A_1 H 1.2300 1.0434 0.1090 0.570 Uiso 1 1 calc R U . . .
H55B_1 H 1.0887 1.0809 0.1032 0.570 Uiso 1 1 calc R U . . .
H55C_1 H 1.0772 1.0446 0.1353 0.570 Uiso 1 1 calc R U . . .
C56_1 C 0.825(4) 1.0261(13) 0.0793(14) 0.48(4) Uiso 1 1 d D . . . .
H56A_1 H 0.7773 1.0052 0.0604 0.724 Uiso 1 1 calc R U . . .
H56B_1 H 0.7817 1.0197 0.1036 0.724 Uiso 1 1 calc R U . . .
H56C_1 H 0.7932 1.0560 0.0715 0.724 Uiso 1 1 calc R U . . .
C57_1 C 1.291(3) 0.9446(11) 0.0810(10) 0.72(7) Uiso 1 1 d D . . . .
H57_1 H 1.2715 0.9270 0.0573 0.868 Uiso 1 1 calc R U . . .
C58_1 C 1.366(5) 0.9857(16) 0.0695(18) 0.69(6) Uiso 1 1 d D . . . .
H58A_1 H 1.2872 1.0005 0.0509 1.039 Uiso 1 1 calc R U . . .
H58B_1 H 1.3900 1.0047 0.0915 1.039 Uiso 1 1 calc R U . . .
H58C_1 H 1.4723 0.9795 0.0584 1.039 Uiso 1 1 calc R U . . .
C59_1 C 1.377(4) 0.9154(13) 0.1081(12) 0.39(3) Uiso 1 1 d D . . . .
H59A_1 H 1.3049 0.8899 0.1117 0.589 Uiso 1 1 calc R U . . .
H59B_1 H 1.4837 0.9055 0.0990 0.589 Uiso 1 1 calc R U . . .
H59C_1 H 1.4014 0.9308 0.1322 0.589 Uiso 1 1 calc R U . . .
Si1_2 Si -0.0248(12) 1.1981(4) 0.3953(3) 0.166(4) Uani 1 1 d D . . . .
Si2_2 Si 0.3267(9) 1.2070(2) 0.0786(2) 0.095(3) Uani 1 1 d D . . . .
C1_2 C 0.019(2) 1.2030(6) 0.3103(5) 0.061(7) Uiso 1 1 d D . . . .
C2_2 C -0.005(3) 1.2002(6) 0.3429(5) 0.075(8) Uiso 1 1 d D . . . .
C3_2 C 0.179(2) 1.2063(6) 0.1564(5) 0.074(7) Uiso 1 1 d D . . . .
C4_2 C 0.237(2) 1.2053(6) 0.1262(5) 0.069(7) Uiso 1 1 d D . . . .
C11_2 C 0.046(2) 1.2062(5) 0.2706(5) 0.063(7) Uiso 1 1 d D . . . .
C12_2 C 0.110(2) 1.1676(5) 0.2546(4) 0.062(7) Uiso 1 1 d D . . . .
N13_2 N 0.1402(18) 1.1280(4) 0.2753(4) 0.066(6) Uiso 1 1 d D . . . .
H13_2 H 0.1120 1.1271 0.2985 0.079 Uiso 1 1 calc R U . . .
C14_2 C 0.212(2) 1.0905(5) 0.2608(5) 0.059(7) Uiso 1 1 d D . . . .
N15_2 N 0.2291(19) 1.0544(5) 0.2817(4) 0.068(6) Uiso 1 1 d D . . . .
C16_2 C 0.304(2) 1.0175(5) 0.2650(5) 0.075(8) Uiso 1 1 d D . . . .
C17_2 C 0.329(2) 0.9779(6) 0.2881(5) 0.088(8) Uiso 1 1 d D . . . .
H17_2 H 0.2947 0.9759 0.3128 0.105 Uiso 1 1 calc R U . . .
C18_2 C 0.409(2) 0.9427(6) 0.2704(6) 0.087(8) Uiso 1 1 d D . . . .
H18_2 H 0.4263 0.9159 0.2839 0.104 Uiso 1 1 calc R U . . .
C19_2 C 0.461(2) 0.9453(6) 0.2355(6) 0.087(8) Uiso 1 1 d D . . . .
H19_2 H 0.5129 0.9202 0.2259 0.105 Uiso 1 1 calc R U . . .
C20_2 C 0.442(2) 0.9831(6) 0.2122(5) 0.084(8) Uiso 1 1 d D . . . .
H20_2 H 0.4822 0.9843 0.1879 0.101 Uiso 1 1 calc R U . . .
C21_2 C 0.357(2) 1.0198(5) 0.2286(5) 0.064(7) Uiso 1 1 d D . . . .
N22_2 N 0.3346(19) 1.0590(5) 0.2069(4) 0.069(6) Uiso 1 1 d D . . . .
C23_2 C 0.265(2) 1.0923(5) 0.2229(5) 0.062(7) Uiso 1 1 d D . . . .
N24_2 N 0.2340(17) 1.1309(4) 0.2025(4) 0.065(5) Uiso 1 1 d D . . . .
H24_2 H 0.2653 1.1317 0.1796 0.078 Uiso 1 1 calc R U . . .
C25_2 C 0.156(2) 1.1688(5) 0.2159(4) 0.066(7) Uiso 1 1 d D . . . .
C26_2 C 0.122(2) 1.2071(5) 0.1940(4) 0.055(7) Uiso 1 1 d D . . . .
C27_2 C 0.042(2) 1.2450(5) 0.2106(5) 0.055(7) Uiso 1 1 d D . . . .
C28_2 C -0.001(2) 1.2827(6) 0.1869(5) 0.081(8) Uiso 1 1 d D . . . .
H28_2 H 0.0230 1.2832 0.1613 0.097 Uiso 1 1 calc R U . . .
C29_2 C -0.079(2) 1.3184(6) 0.2027(5) 0.077(8) Uiso 1 1 d D . . . .
H29_2 H -0.1092 1.3435 0.1878 0.092 Uiso 1 1 calc R U . . .
C30_2 C -0.112(3) 1.3173(6) 0.2398(6) 0.088(8) Uiso 1 1 d D . . . .
H30_2 H -0.1686 1.3416 0.2497 0.106 Uiso 1 1 calc R U . . .
C31_2 C -0.067(2) 1.2821(6) 0.2638(5) 0.079(8) Uiso 1 1 d D . . . .
H31_2 H -0.0846 1.2829 0.2898 0.094 Uiso 1 1 calc R U . . .
C32_2 C 0.007(2) 1.2446(5) 0.2473(4) 0.050(7) Uiso 1 1 d D . . . .
C41_2 C -0.264(3) 1.1949(13) 0.4064(13) 1.25(16) Uiso 1 1 d D . . . .
H41_2 H -0.2484 1.2033 0.4336 1.497 Uiso 1 1 calc R U . . .
C42_2 C -0.306(6) 1.1500(15) 0.4107(19) 0.65(6) Uiso 1 1 d D . . . .
H42A_2 H -0.2078 1.1343 0.4229 0.975 Uiso 1 1 calc R U . . .
H42B_2 H -0.4012 1.1476 0.4262 0.975 Uiso 1 1 calc R U . . .
H42C_2 H -0.3379 1.1371 0.3858 0.975 Uiso 1 1 calc R U . . .
C43_2 C -0.343(5) 1.2347(16) 0.3915(16) 0.53(4) Uiso 1 1 d D . . . .
H43A_2 H -0.2614 1.2589 0.3948 0.790 Uiso 1 1 calc R U . . .
H43B_2 H -0.3785 1.2308 0.3647 0.790 Uiso 1 1 calc R U . . .
H43C_2 H -0.4417 1.2413 0.4050 0.790 Uiso 1 1 calc R U . . .
C44_2 C 0.064(5) 1.2541(9) 0.4192(9) 0.37(3) Uiso 1 1 d D . . . .
H44_2 H 0.0606 1.2502 0.4469 0.444 Uiso 1 1 calc R U . . .
C45_2 C 0.239(4) 1.2581(12) 0.4132(13) 0.39(3) Uiso 1 1 d D . . . .
H45A_2 H 0.3009 1.2322 0.4234 0.579 Uiso 1 1 calc R U . . .
H45B_2 H 0.2505 1.2603 0.3861 0.579 Uiso 1 1 calc R U . . .
H45C_2 H 0.2863 1.2845 0.4259 0.579 Uiso 1 1 calc R U . . .
C46_2 C -0.066(7) 1.2865(11) 0.408(2) 0.75(8) Uiso 1 1 d D . . . .
H46A_2 H -0.1755 1.2764 0.4148 1.131 Uiso 1 1 calc R U . . .
H46B_2 H -0.0366 1.3145 0.4200 1.131 Uiso 1 1 calc R U . . .
H46C_2 H -0.0724 1.2903 0.3802 1.131 Uiso 1 1 calc R U . . .
C47_2 C 0.117(5) 1.1484(10) 0.4157(10) 0.52(5) Uiso 1 1 d D . . . .
H47_2 H 0.2129 1.1502 0.3994 0.628 Uiso 1 1 calc R U . . .
C48_2 C 0.203(9) 1.161(2) 0.4513(16) 0.83(9) Uiso 1 1 d D . . . .
H48A_2 H 0.2380 1.1920 0.4500 1.244 Uiso 1 1 calc R U . . .
H48B_2 H 0.1267 1.1578 0.4711 1.244 Uiso 1 1 calc R U . . .
H48C_2 H 0.3036 1.1428 0.4569 1.244 Uiso 1 1 calc R U . . .
C49_2 C 0.043(9) 1.1074(10) 0.4031(18) 0.67(6) Uiso 1 1 d D . . . .
H49A_2 H -0.0057 1.1102 0.3769 0.999 Uiso 1 1 calc R U . . .
H49B_2 H 0.1299 1.0845 0.4049 0.999 Uiso 1 1 calc R U . . .
H49C_2 H -0.0470 1.0995 0.4190 0.999 Uiso 1 1 calc R U . . .
C51_2 C 0.141(2) 1.2181(7) 0.0381(6) 0.149(11) Uiso 1 1 d D . . . .
H51_2 H 0.1931 1.2176 0.0137 0.179 Uiso 1 1 calc R U . . .
C52_2 C 0.079(4) 1.2624(8) 0.0430(9) 0.250(18) Uiso 1 1 d D . . . .
H52A_2 H 0.1733 1.2831 0.0433 0.375 Uiso 1 1 calc R U . . .
H52B_2 H -0.0065 1.2696 0.0222 0.375 Uiso 1 1 calc R U . . .
H52C_2 H 0.0275 1.2643 0.0670 0.375 Uiso 1 1 calc R U . . .
C53_2 C 0.019(3) 1.1818(8) 0.0370(8) 0.212(15) Uiso 1 1 d D . . . .
H53A_2 H 0.0780 1.1540 0.0336 0.318 Uiso 1 1 calc R U . . .
H53B_2 H -0.0343 1.1809 0.0607 0.318 Uiso 1 1 calc R U . . .
H53C_2 H -0.0682 1.1862 0.0160 0.318 Uiso 1 1 calc R U . . .
C54_2 C 0.490(3) 1.2555(8) 0.0799(7) 0.194(14) Uiso 1 1 d D . . . .
H54_2 H 0.5860 1.2339 0.0822 0.233 Uiso 1 1 calc R U . . .
C55_2 C 0.545(4) 1.2726(10) 0.1160(8) 0.30(2) Uiso 1 1 d D . . . .
H55A_2 H 0.4894 1.2565 0.1352 0.451 Uiso 1 1 calc R U . . .
H55B_2 H 0.6680 1.2693 0.1207 0.451 Uiso 1 1 calc R U . . .
H55C_2 H 0.5146 1.3037 0.1169 0.451 Uiso 1 1 calc R U . . .
C56_2 C 0.535(5) 1.2680(13) 0.0436(9) 0.38(3) Uiso 1 1 d D . . . .
H56A_2 H 0.4748 1.2495 0.0243 0.577 Uiso 1 1 calc R U . . .
H56B_2 H 0.5045 1.2988 0.0389 0.577 Uiso 1 1 calc R U . . .
H56C_2 H 0.6578 1.2645 0.0427 0.577 Uiso 1 1 calc R U . . .
C57_2 C 0.426(3) 1.1493(7) 0.0685(6) 0.241(18) Uiso 1 1 d D . . . .
H57_2 H 0.3239 1.1300 0.0657 0.290 Uiso 1 1 calc R U . . .
C58_2 C 0.485(4) 1.1470(8) 0.0311(7) 0.215(16) Uiso 1 1 d D . . . .
H58A_2 H 0.4015 1.1612 0.0129 0.323 Uiso 1 1 calc R U . . .
H58B_2 H 0.5939 1.1622 0.0311 0.323 Uiso 1 1 calc R U . . .
H58C_2 H 0.4983 1.1163 0.0240 0.323 Uiso 1 1 calc R U . . .
C59_2 C 0.519(4) 1.1315(9) 0.1022(7) 0.235(17) Uiso 1 1 d D . . . .
H59A_2 H 0.4547 1.1370 0.1239 0.353 Uiso 1 1 calc R U . . .
H59B_2 H 0.5342 1.0999 0.0991 0.353 Uiso 1 1 calc R U . . .
H59C_2 H 0.6298 1.1458 0.1063 0.353 Uiso 1 1 calc R U . . .

loop_
_atom_site_aniso_label
_atom_site_aniso_U_11
_atom_site_aniso_U_22
_atom_site_aniso_U_33
_atom_site_aniso_U_23
_atom_site_aniso_U_13
_atom_site_aniso_U_12
Si1_1 0.117(7) 0.124(7) 0.072(6) -0.007(5) 0.012(5) 0.004(6)
Si2_1 0.163(9) 0.184(10) 0.086(8) -0.004(6) 0.033(7) -0.011(7)
Si1_2 0.149(9) 0.229(12) 0.117(9) -0.054(8) -0.001(7) -0.009(8)
Si2_2 0.088(6) 0.112(7) 0.087(6) 0.004(5) 0.019(5) -0.006(5)

loop_
_atom_type_symbol
_atom_type_description
_atom_type_scat_dispersion_real
_atom_type_scat_dispersion_imag
_atom_type_scat_source
C C 0.0033 0.0016 'International Tables Vol C Tables 4.2.6.8 and 6.1.1.4'
H H 0.0000 0.0000 'International Tables Vol C Tables 4.2.6.8 and 6.1.1.4'
N N 0.0061 0.0033 'International Tables Vol C Tables 4.2.6.8 and 6.1.1.4'
Si Si 0.0817 0.0704 'International Tables Vol C Tables 4.2.6.8 and 6.1.1.4'

loop_
_geom_angle_atom_site_label_1
_geom_angle_atom_site_label_2
_geom_angle_atom_site_label_3
_geom_angle
_geom_angle_site_symmetry_1
_geom_angle_site_symmetry_3
C2_1 Si1_1 C47_1 108.7(9) . .
C2_1 Si1_1 C41_1 108.0(9) . .
C47_1 Si1_1 C41_1 113.6(11) . .
C2_1 Si1_1 C44_1 107.6(9) . .
C47_1 Si1_1 C44_1 108.3(10) . .
C41_1 Si1_1 C44_1 110.3(9) . .
C4_1 Si2_1 C57_1 116.2(11) . .
C4_1 Si2_1 C51_1 106.8(10) . .
C57_1 Si2_1 C51_1 110.3(12) . .
C4_1 Si2_1 C54_1 106.7(10) . .
C57_1 Si2_1 C54_1 109.5(11) . .
C51_1 Si2_1 C54_1 106.9(11) . .
C2_1 C1_1 C11_1 175(2) . .
C1_1 C2_1 Si1_1 177.4(18) . .
C4_1 C3_1 C26_1 176(2) . .
C3_1 C4_1 Si2_1 177(2) . .
C12_1 C11_1 C1_1 116.2(13) . .
C12_1 C11_1 C32_1 118.5(13) . .
C1_1 C11_1 C32_1 125.4(14) . .
C11_1 C12_1 N13_1 122.3(13) . .
C11_1 C12_1 C25_1 120.0(12) . .
N13_1 C12_1 C25_1 117.6(11) . .
C14_1 N13_1 C12_1 124.3(13) . .
C14_1 N13_1 H13_1 117.9 . .
C12_1 N13_1 H13_1 117.9 . .
N15_1 C14_1 N13_1 118.2(14) . .
N15_1 C14_1 C23_1 124.0(13) . .
N13_1 C14_1 C23_1 117.7(12) . .
C14_1 N15_1 C16_1 114.6(13) . .
C21_1 C16_1 N15_1 121.9(12) . .
C21_1 C16_1 C17_1 121.1(13) . .
N15_1 C16_1 C17_1 116.9(14) . .
C18_1 C17_1 C16_1 116.6(15) . .
C18_1 C17_1 H17_1 121.7 . .
C16_1 C17_1 H17_1 121.7 . .
C19_1 C18_1 C17_1 121.7(15) . .
C19_1 C18_1 H18_1 119.1 . .
C17_1 C18_1 H18_1 119.1 . .
C18_1 C19_1 C20_1 123.4(15) . .
C18_1 C19_1 H19_1 118.3 . .
C20_1 C19_1 H19_1 118.3 . .
C19_1 C20_1 C21_1 116.3(16) . .
C19_1 C20_1 H20_1 121.8 . .
C21_1 C20_1 H20_1 121.8 . .
C16_1 C21_1 N22_1 121.8(12) . .
C16_1 C21_1 C20_1 120.8(13) . .
N22_1 C21_1 C20_1 117.4(15) . .
C23_1 N22_1 C21_1 114.7(14) . .
N22_1 C23_1 N24_1 118.0(15) . .
N22_1 C23_1 C14_1 122.7(13) . .
N24_1 C23_1 C14_1 119.2(12) . .
C23_1 N24_1 C25_1 123.0(13) . .
C23_1 N24_1 H24_1 118.5 . .
C25_1 N24_1 H24_1 118.5 . .
C26_1 C25_1 N24_1 121.7(13) . .
C26_1 C25_1 C12_1 120.4(12) . .
N24_1 C25_1 C12_1 117.9(11) . .
C25_1 C26_1 C3_1 117.0(14) . .
C25_1 C26_1 C27_1 118.7(14) . .
C3_1 C26_1 C27_1 124.3(14) . .
C32_1 C27_1 C28_1 120.5(12) . .
C32_1 C27_1 C26_1 121.0(12) . .
C28_1 C27_1 C26_1 118.6(14) . .
C29_1 C28_1 C27_1 118.4(15) . .
C29_1 C28_1 H28_1 120.8 . .
C27_1 C28_1 H28_1 120.8 . .
C30_1 C29_1 C28_1 121.5(15) . .
C30_1 C29_1 H29_1 119.3 . .
C28_1 C29_1 H29_1 119.3 . .
C29_1 C30_1 C31_1 120.6(15) . .
C29_1 C30_1 H30_1 119.7 . .
C31_1 C30_1 H30_1 119.7 . .
C30_1 C31_1 C32_1 118.9(15) . .
C30_1 C31_1 H31_1 120.5 . .
C32_1 C31_1 H31_1 120.5 . .
C27_1 C32_1 C31_1 120.1(12) . .
C27_1 C32_1 C11_1 121.3(12) . .
C31_1 C32_1 C11_1 118.6(14) . .
C42_1 C41_1 C43_1 126(2) . .
C42_1 C41_1 Si1_1 112.2(16) . .
C43_1 C41_1 Si1_1 110.1(16) . .
C42_1 C41_1 H41_1 101.5 . .
C43_1 C41_1 H41_1 101.5 . .
Si1_1 C41_1 H41_1 101.5 . .
C41_1 C42_1 H42A_1 109.5 . .
C41_1 C42_1 H42B_1 109.5 . .
H42A_1 C42_1 H42B_1 109.5 . .
C41_1 C42_1 H42C_1 109.5 . .
H42A_1 C42_1 H42C_1 109.5 . .
H42B_1 C42_1 H42C_1 109.5 . .
C41_1 C43_1 H43A_1 109.5 . .
C41_1 C43_1 H43B_1 109.5 . .
H43A_1 C43_1 H43B_1 109.5 . .
C41_1 C43_1 H43C_1 109.5 . .
H43A_1 C43_1 H43C_1 109.5 . .
H43B_1 C43_1 H43C_1 109.5 . .
C45_1 C44_1 C46_1 120(2) . .
C45_1 C44_1 Si1_1 107.1(15) . .
C46_1 C44_1 Si1_1 108.9(15) . .
C45_1 C44_1 H44_1 106.8 . .
C46_1 C44_1 H44_1 106.8 . .
Si1_1 C44_1 H44_1 106.8 . .
C44_1 C45_1 H45A_1 109.5 . .
C44_1 C45_1 H45B_1 109.5 . .
H45A_1 C45_1 H45B_1 109.5 . .
C44_1 C45_1 H45C_1 109.5 . .
H45A_1 C45_1 H45C_1 109.5 . .
H45B_1 C45_1 H45C_1 109.5 . .
C44_1 C46_1 H46A_1 109.5 . .
C44_1 C46_1 H46B_1 109.5 . .
H46A_1 C46_1 H46B_1 109.5 . .
C44_1 C46_1 H46C_1 109.5 . .
H46A_1 C46_1 H46C_1 109.5 . .
H46B_1 C46_1 H46C_1 109.5 . .
C49_1 C47_1 C48_1 128(2) . .
C49_1 C47_1 Si1_1 115.4(16) . .
C48_1 C47_1 Si1_1 112.7(16) . .
C49_1 C47_1 H47_1 96.5 . .
C48_1 C47_1 H47_1 96.5 . .
Si1_1 C47_1 H47_1 96.5 . .
C47_1 C48_1 H48A_1 109.5 . .
C47_1 C48_1 H48B_1 109.5 . .
H48A_1 C48_1 H48B_1 109.5 . .
C47_1 C48_1 H48C_1 109.5 . .
H48A_1 C48_1 H48C_1 109.5 . .
H48B_1 C48_1 H48C_1 109.5 . .
C47_1 C49_1 H49A_1 109.5 . .
C47_1 C49_1 H49B_1 109.5 . .
H49A_1 C49_1 H49B_1 109.5 . .
C47_1 C49_1 H49C_1 109.5 . .
H49A_1 C49_1 H49C_1 109.5 . .
H49B_1 C49_1 H49C_1 109.5 . .
C52_1 C51_1 C53_1 123(3) . .
C52_1 C51_1 Si2_1 105.1(17) . .
C53_1 C51_1 Si2_1 109.5(19) . .
C52_1 C51_1 H51_1 106.1 . .
C53_1 C51_1 H51_1 106.1 . .
Si2_1 C51_1 H51_1 106.1 . .
C51_1 C52_1 H52A_1 109.5 . .
C51_1 C52_1 H52B_1 109.5 . .
H52A_1 C52_1 H52B_1 109.5 . .
C51_1 C52_1 H52C_1 109.5 . .
H52A_1 C52_1 H52C_1 109.5 . .
H52B_1 C52_1 H52C_1 109.5 . .
C51_1 C53_1 H53A_1 109.5 . .
C51_1 C53_1 H53B_1 109.5 . .
H53A_1 C53_1 H53B_1 109.5 . .
C51_1 C53_1 H53C_1 109.5 . .
H53A_1 C53_1 H53C_1 109.5 . .
H53B_1 C53_1 H53C_1 109.5 . .
C55_1 C54_1 C56_1 120(3) . .
C55_1 C54_1 Si2_1 109.3(18) . .
C56_1 C54_1 Si2_1 106.7(18) . .
C55_1 C54_1 H54_1 106.9 . .
C56_1 C54_1 H54_1 106.9 . .
Si2_1 C54_1 H54_1 106.9 . .
C54_1 C55_1 H55A_1 109.5 . .
C54_1 C55_1 H55B_1 109.5 . .
H55A_1 C55_1 H55B_1 109.5 . .
C54_1 C55_1 H55C_1 109.5 . .
H55A_1 C55_1 H55C_1 109.5 . .
H55B_1 C55_1 H55C_1 109.5 . .
C54_1 C56_1 H56A_1 109.5 . .
C54_1 C56_1 H56B_1 109.5 . .
H56A_1 C56_1 H56B_1 109.5 . .
C54_1 C56_1 H56C_1 109.5 . .
H56A_1 C56_1 H56C_1 109.5 . .
H56B_1 C56_1 H56C_1 109.5 . .
C59_1 C57_1 C58_1 123(3) . .
C59_1 C57_1 Si2_1 110.3(19) . .
C58_1 C57_1 Si2_1 107.0(19) . .
C59_1 C57_1 H57_1 105.1 . .
C58_1 C57_1 H57_1 105.1 . .
Si2_1 C57_1 H57_1 105.1 . .
C57_1 C58_1 H58A_1 109.5 . .
C57_1 C58_1 H58B_1 109.5 . .
H58A_1 C58_1 H58B_1 109.5 . .
C57_1 C58_1 H58C_1 109.5 . .
H58A_1 C58_1 H58C_1 109.5 . .
H58B_1 C58_1 H58C_1 109.5 . .
C57_1 C59_1 H59A_1 109.5 . .
C57_1 C59_1 H59B_1 109.5 . .
H59A_1 C59_1 H59B_1 109.5 . .
C57_1 C59_1 H59C_1 109.5 . .
H59A_1 C59_1 H59C_1 109.5 . .
H59B_1 C59_1 H59C_1 109.5 . .
C2_2 Si1_2 C41_2 111.7(13) . .
C2_2 Si1_2 C47_2 106.9(12) . .
C41_2 Si1_2 C47_2 114.3(13) . .
C2_2 Si1_2 C44_2 109.4(10) . .
C41_2 Si1_2 C44_2 105.3(12) . .
C47_2 Si1_2 C44_2 109.3(12) . .
C4_2 Si2_2 C54_2 107.7(9) . .
C4_2 Si2_2 C57_2 109.1(9) . .
C54_2 Si2_2 C57_2 113.5(11) . .
C4_2 Si2_2 C51_2 109.7(8) . .
C54_2 Si2_2 C51_2 109.4(9) . .
C57_2 Si2_2 C51_2 107.4(9) . .
C2_2 C1_2 C11_2 179(3) . .
C1_2 C2_2 Si1_2 175(2) . .
C4_2 C3_2 C26_2 176(2) . .
C3_2 C4_2 Si2_2 176.9(18) . .
C12_2 C11_2 C32_2 120.1(14) . .
C12_2 C11_2 C1_2 115.2(13) . .
C32_2 C11_2 C1_2 124.7(14) . .
C11_2 C12_2 N13_2 122.9(14) . .
C11_2 C12_2 C25_2 119.2(12) . .
N13_2 C12_2 C25_2 117.8(11) . .
C14_2 N13_2 C12_2 123.9(13) . .
C14_2 N13_2 H13_2 118.0 . .
C12_2 N13_2 H13_2 118.0 . .
N15_2 C14_2 N13_2 119.8(15) . .
N15_2 C14_2 C23_2 121.9(12) . .
N13_2 C14_2 C23_2 118.3(12) . .
C14_2 N15_2 C16_2 116.5(14) . .
C21_2 C16_2 N15_2 121.2(13) . .
C21_2 C16_2 C17_2 121.5(13) . .
N15_2 C16_2 C17_2 117.3(15) . .
C18_2 C17_2 C16_2 114.7(15) . .
C18_2 C17_2 H17_2 122.7 . .
C16_2 C17_2 H17_2 122.7 . .
C19_2 C18_2 C17_2 123.4(15) . .
C19_2 C18_2 H18_2 118.3 . .
C17_2 C18_2 H18_2 118.3 . .
C18_2 C19_2 C20_2 124.4(16) . .
C18_2 C19_2 H19_2 117.8 . .
C20_2 C19_2 H19_2 117.8 . .
C19_2 C20_2 C21_2 114.5(15) . .
C19_2 C20_2 H20_2 122.7 . .
C21_2 C20_2 H20_2 122.7 . .
C16_2 C21_2 N22_2 120.6(12) . .
C16_2 C21_2 C20_2 121.6(13) . .
N22_2 C21_2 C20_2 117.8(15) . .
C23_2 N22_2 C21_2 116.8(14) . .
N22_2 C23_2 N24_2 119.1(15) . .
N22_2 C23_2 C14_2 123.0(13) . .
N24_2 C23_2 C14_2 117.8(12) . .
C23_2 N24_2 C25_2 125.1(13) . .
C23_2 N24_2 H24_2 117.4 . .
C25_2 N24_2 H24_2 117.4 . .
N24_2 C25_2 C26_2 123.7(14) . .
N24_2 C25_2 C12_2 116.9(11) . .
C26_2 C25_2 C12_2 119.4(12) . .
C25_2 C26_2 C3_2 115.7(14) . .
C25_2 C26_2 C27_2 119.6(14) . .
C3_2 C26_2 C27_2 124.6(14) . .
C32_2 C27_2 C28_2 120.7(12) . .
C32_2 C27_2 C26_2 120.8(12) . .
C28_2 C27_2 C26_2 118.5(14) . .
C29_2 C28_2 C27_2 118.1(15) . .
C29_2 C28_2 H28_2 120.9 . .
C27_2 C28_2 H28_2 120.9 . .
C30_2 C29_2 C28_2 120.2(15) . .
C30_2 C29_2 H29_2 119.9 . .
C28_2 C29_2 H29_2 119.9 . .
C29_2 C30_2 C31_2 123.2(15) . .
C29_2 C30_2 H30_2 118.4 . .
C31_2 C30_2 H30_2 118.4 . .
C30_2 C31_2 C32_2 116.8(15) . .
C30_2 C31_2 H31_2 121.6 . .
C32_2 C31_2 H31_2 121.6 . .
C27_2 C32_2 C31_2 120.9(12) . .
C27_2 C32_2 C11_2 120.5(12) . .
C31_2 C32_2 C11_2 118.6(14) . .
C42_2 C41_2 C43_2 139(3) . .
C42_2 C41_2 Si1_2 108.0(19) . .
C43_2 C41_2 Si1_2 106.0(18) . .
C42_2 C41_2 H41_2 98.6 . .
C43_2 C41_2 H41_2 98.7 . .
Si1_2 C41_2 H41_2 98.7 . .
C41_2 C42_2 H42A_2 109.5 . .
C41_2 C42_2 H42B_2 109.5 . .
H42A_2 C42_2 H42B_2 109.5 . .
C41_2 C42_2 H42C_2 109.5 . .
H42A_2 C42_2 H42C_2 109.5 . .
H42B_2 C42_2 H42C_2 109.5 . .
C41_2 C43_2 H43A_2 109.5 . .
C41_2 C43_2 H43B_2 109.5 . .
H43A_2 C43_2 H43B_2 109.5 . .
C41_2 C43_2 H43C_2 109.5 . .
H43A_2 C43_2 H43C_2 109.5 . .
H43B_2 C43_2 H43C_2 109.5 . .
C45_2 C44_2 C46_2 125(3) . .
C45_2 C44_2 Si1_2 108.4(18) . .
C46_2 C44_2 Si1_2 104.3(19) . .
C45_2 C44_2 H44_2 106.0 . .
C46_2 C44_2 H44_2 106.0 . .
Si1_2 C44_2 H44_2 106.0 . .
C44_2 C45_2 H45A_2 109.5 . .
C44_2 C45_2 H45B_2 109.5 . .
H45A_2 C45_2 H45B_2 109.5 . .
C44_2 C45_2 H45C_2 109.5 . .
H45A_2 C45_2 H45C_2 109.5 . .
H45B_2 C45_2 H45C_2 109.5 . .
C44_2 C46_2 H46A_2 109.5 . .
C44_2 C46_2 H46B_2 109.5 . .
H46A_2 C46_2 H46B_2 109.5 . .
C44_2 C46_2 H46C_2 109.5 . .
H46A_2 C46_2 H46C_2 109.5 . .
H46B_2 C46_2 H46C_2 109.5 . .
C48_2 C47_2 C49_2 131(3) . .
C48_2 C47_2 Si1_2 109(2) . .
C49_2 C47_2 Si1_2 110(2) . .
C48_2 C47_2 H47_2 100.2 . .
C49_2 C47_2 H47_2 100.3 . .
Si1_2 C47_2 H47_2 100.3 . .
C47_2 C48_2 H48A_2 109.5 . .
C47_2 C48_2 H48B_2 109.5 . .
H48A_2 C48_2 H48B_2 109.5 . .
C47_2 C48_2 H48C_2 109.5 . .
H48A_2 C48_2 H48C_2 109.5 . .
H48B_2 C48_2 H48C_2 109.5 . .
C47_2 C49_2 H49A_2 109.5 . .
C47_2 C49_2 H49B_2 109.5 . .
H49A_2 C49_2 H49B_2 109.5 . .
C47_2 C49_2 H49C_2 109.5 . .
H49A_2 C49_2 H49C_2 109.5 . .
H49B_2 C49_2 H49C_2 109.5 . .
C52_2 C51_2 C53_2 118(2) . .
C52_2 C51_2 Si2_2 107.7(15) . .
C53_2 C51_2 Si2_2 109.4(15) . .
C52_2 C51_2 H51_2 106.9 . .
C53_2 C51_2 H51_2 106.9 . .
Si2_2 C51_2 H51_2 106.9 . .
C51_2 C52_2 H52A_2 109.5 . .
C51_2 C52_2 H52B_2 109.5 . .
H52A_2 C52_2 H52B_2 109.5 . .
C51_2 C52_2 H52C_2 109.5 . .
H52A_2 C52_2 H52C_2 109.5 . .
H52B_2 C52_2 H52C_2 109.5 . .
C51_2 C53_2 H53A_2 109.5 . .
C51_2 C53_2 H53B_2 109.5 . .
H53A_2 C53_2 H53B_2 109.5 . .
C51_2 C53_2 H53C_2 109.5 . .
H53A_2 C53_2 H53C_2 109.5 . .
H53B_2 C53_2 H53C_2 109.5 . .
C55_2 C54_2 C56_2 130(2) . .
C55_2 C54_2 Si2_2 116.1(17) . .
C56_2 C54_2 Si2_2 113.8(17) . .
C55_2 C54_2 H54_2 90.1 . .
C56_2 C54_2 H54_2 90.1 . .
Si2_2 C54_2 H54_2 90.1 . .
C54_2 C55_2 H55A_2 109.5 . .
C54_2 C55_2 H55B_2 109.5 . .
H55A_2 C55_2 H55B_2 109.5 . .
C54_2 C55_2 H55C_2 109.5 . .
H55A_2 C55_2 H55C_2 109.5 . .
H55B_2 C55_2 H55C_2 109.5 . .
C54_2 C56_2 H56A_2 109.5 . .
C54_2 C56_2 H56B_2 109.5 . .
H56A_2 C56_2 H56B_2 109.5 . .
C54_2 C56_2 H56C_2 109.5 . .
H56A_2 C56_2 H56C_2 109.5 . .
H56B_2 C56_2 H56C_2 109.5 . .
C59_2 C57_2 C58_2 124(2) . .
C59_2 C57_2 Si2_2 111.1(16) . .
C58_2 C57_2 Si2_2 112.1(16) . .
C59_2 C57_2 H57_2 101.9 . .
C58_2 C57_2 H57_2 101.9 . .
Si2_2 C57_2 H57_2 101.9 . .
C57_2 C58_2 H58A_2 109.5 . .
C57_2 C58_2 H58B_2 109.5 . .
H58A_2 C58_2 H58B_2 109.5 . .
C57_2 C58_2 H58C_2 109.5 . .
H58A_2 C58_2 H58C_2 109.5 . .
H58B_2 C58_2 H58C_2 109.5 . .
C57_2 C59_2 H59A_2 109.5 . .
C57_2 C59_2 H59B_2 109.5 . .
H59A_2 C59_2 H59B_2 109.5 . .
C57_2 C59_2 H59C_2 109.5 . .
H59A_2 C59_2 H59C_2 109.5 . .
H59B_2 C59_2 H59C_2 109.5 . .

loop_
_geom_bond_atom_site_label_1
_geom_bond_atom_site_label_2
_geom_bond_distance
_geom_bond_site_symmetry_2
Si1_1 C2_1 1.863(15) .
Si1_1 C47_1 1.928(17) .
Si1_1 C41_1 1.937(17) .
Si1_1 C44_1 1.958(17) .
Si2_1 C4_1 1.849(16) .
Si2_1 C57_1 1.930(18) .
Si2_1 C51_1 1.969(18) .
Si2_1 C54_1 1.979(18) .
C1_1 C2_1 1.182(15) .
C1_1 C11_1 1.412(15) .
C3_1 C4_1 1.180(15) .
C3_1 C26_1 1.408(15) .
C11_1 C12_1 1.390(14) .
C11_1 C32_1 1.438(14) .
C12_1 N13_1 1.398(13) .
C12_1 C25_1 1.425(18) .
N13_1 C14_1 1.372(13) .
N13_1 H13_1 0.8600 .
C14_1 N15_1 1.297(13) .
C14_1 C23_1 1.413(18) .
N15_1 C16_1 1.399(14) .
C16_1 C21_1 1.367(18) .
C16_1 C17_1 1.429(15) .
C17_1 C18_1 1.404(15) .
C17_1 H17_1 0.9300 .
C18_1 C19_1 1.321(19) .
C18_1 H18_1 0.9300 .
C19_1 C20_1 1.404(15) .
C19_1 H19_1 0.9300 .
C20_1 C21_1 1.418(15) .
C20_1 H20_1 0.9300 .
C21_1 N22_1 1.405(14) .
N22_1 C23_1 1.306(14) .
C23_1 N24_1 1.387(13) .
N24_1 C25_1 1.393(13) .
N24_1 H24_1 0.8600 .
C25_1 C26_1 1.391(14) .
C26_1 C27_1 1.430(14) .
C27_1 C32_1 1.340(17) .
C27_1 C28_1 1.403(14) .
C28_1 C29_1 1.374(15) .
C28_1 H28_1 0.9300 .
C29_1 C30_1 1.348(19) .
C29_1 H29_1 0.9300 .
C30_1 C31_1 1.364(15) .
C30_1 H30_1 0.9300 .
C31_1 C32_1 1.413(14) .
C31_1 H31_1 0.9300 .
C41_1 C42_1 1.413(16) .
C41_1 C43_1 1.430(16) .
C41_1 H41_1 0.9800 .
C42_1 H42A_1 0.9600 .
C42_1 H42B_1 0.9600 .
C42_1 H42C_1 0.9600 .
C43_1 H43A_1 0.9600 .
C43_1 H43B_1 0.9600 .
C43_1 H43C_1 0.9600 .
C44_1 C45_1 1.442(16) .
C44_1 C46_1 1.445(16) .
C44_1 H44_1 0.9800 .
C45_1 H45A_1 0.9600 .
C45_1 H45B_1 0.9600 .
C45_1 H45C_1 0.9600 .
C46_1 H46A_1 0.9600 .
C46_1 H46B_1 0.9600 .
C46_1 H46C_1 0.9600 .
C47_1 C49_1 1.399(15) .
C47_1 C48_1 1.412(16) .
C47_1 H47_1 0.9800 .
C48_1 H48A_1 0.9600 .
C48_1 H48B_1 0.9600 .
C48_1 H48C_1 0.9600 .
C49_1 H49A_1 0.9600 .
C49_1 H49B_1 0.9600 .
C49_1 H49C_1 0.9600 .
C51_1 C52_1 1.416(17) .
C51_1 C53_1 1.418(17) .
C51_1 H51_1 0.9800 .
C52_1 H52A_1 0.9600 .
C52_1 H52B_1 0.9600 .
C52_1 H52C_1 0.9600 .
C53_1 H53A_1 0.9600 .
C53_1 H53B_1 0.9600 .
C53_1 H53C_1 0.9600 .
C54_1 C55_1 1.421(17) .
C54_1 C56_1 1.427(17) .
C54_1 H54_1 0.9800 .
C55_1 H55A_1 0.9600 .
C55_1 H55B_1 0.9600 .
C55_1 H55C_1 0.9600 .
C56_1 H56A_1 0.9600 .
C56_1 H56B_1 0.9600 .
C56_1 H56C_1 0.9600 .
C57_1 C59_1 1.410(17) .
C57_1 C58_1 1.432(17) .
C57_1 H57_1 0.9800 .
C58_1 H58A_1 0.9600 .
C58_1 H58B_1 0.9600 .
C58_1 H58C_1 0.9600 .
C59_1 H59A_1 0.9600 .
C59_1 H59B_1 0.9600 .
C59_1 H59C_1 0.9600 .
Si1_2 C2_2 1.854(16) .
Si1_2 C41_2 1.932(19) .
Si1_2 C47_2 1.945(18) .
Si1_2 C44_2 1.964(18) .
Si2_2 C4_2 1.862(15) .
Si2_2 C54_2 1.923(17) .
Si2_2 C57_2 1.937(17) .
Si2_2 C51_2 1.950(16) .
C1_2 C2_2 1.173(15) .
C1_2 C11_2 1.425(15) .
C3_2 C4_2 1.186(15) .
C3_2 C26_2 1.425(15) .
C11_2 C12_2 1.393(14) .
C11_2 C32_2 1.421(14) .
C12_2 N13_2 1.393(13) .
C12_2 C25_2 1.431(18) .
N13_2 C14_2 1.369(13) .
N13_2 H13_2 0.8600 .
C14_2 N15_2 1.299(13) .
C14_2 C23_2 1.424(18) .
N15_2 C16_2 1.398(14) .
C16_2 C21_2 1.378(18) .
C16_2 C17_2 1.432(15) .
C17_2 C18_2 1.395(15) .
C17_2 H17_2 0.9300 .
C18_2 C19_2 1.321(19) .
C18_2 H18_2 0.9300 .
C19_2 C20_2 1.391(15) .
C19_2 H19_2 0.9300 .
C20_2 C21_2 1.427(15) .
C20_2 H20_2 0.9300 .
C21_2 N22_2 1.396(14) .
N22_2 C23_2 1.285(13) .
C23_2 N24_2 1.364(13) .
N24_2 C25_2 1.387(13) .
N24_2 H24_2 0.8600 .
C25_2 C26_2 1.387(14) .
C26_2 C27_2 1.437(14) .
C27_2 C32_2 1.335(17) .
C27_2 C28_2 1.419(14) .
C28_2 C29_2 1.366(15) .
C28_2 H28_2 0.9300 .
C29_2 C30_2 1.345(19) .
C29_2 H29_2 0.9300 .
C30_2 C31_2 1.369(15) .
C30_2 H30_2 0.9300 .
C31_2 C32_2 1.410(14) .
C31_2 H31_2 0.9300 .
C41_2 C42_2 1.393(17) .
C41_2 C43_2 1.414(17) .
C41_2 H41_2 0.9800 .
C42_2 H42A_2 0.9600 .
C42_2 H42B_2 0.9600 .
C42_2 H42C_2 0.9600 .
C43_2 H43A_2 0.9600 .
C43_2 H43B_2 0.9600 .
C43_2 H43C_2 0.9600 .
C44_2 C45_2 1.400(17) .
C44_2 C46_2 1.427(17) .
C44_2 H44_2 0.9800 .
C45_2 H45A_2 0.9600 .
C45_2 H45B_2 0.9600 .
C45_2 H45C_2 0.9600 .
C46_2 H46A_2 0.9600 .
C46_2 H46B_2 0.9600 .
C46_2 H46C_2 0.9600 .
C47_2 C48_2 1.405(17) .
C47_2 C49_2 1.408(17) .
C47_2 H47_2 0.9800 .
C48_2 H48A_2 0.9600 .
C48_2 H48B_2 0.9600 .
C48_2 H48C_2 0.9600 .
C49_2 H49A_2 0.9600 .
C49_2 H49B_2 0.9600 .
C49_2 H49C_2 0.9600 .
C51_2 C52_2 1.425(16) .
C51_2 C53_2 1.436(15) .
C51_2 H51_2 0.9800 .
C52_2 H52A_2 0.9600 .
C52_2 H52B_2 0.9600 .
C52_2 H52C_2 0.9600 .
C53_2 H53A_2 0.9600 .
C53_2 H53B_2 0.9600 .
C53_2 H53C_2 0.9600 .
C54_2 C55_2 1.388(16) .
C54_2 C56_2 1.396(16) .
C54_2 H54_2 0.9800 .
C55_2 H55A_2 0.9600 .
C55_2 H55B_2 0.9600 .
C55_2 H55C_2 0.9600 .
C56_2 H56A_2 0.9600 .
C56_2 H56B_2 0.9600 .
C56_2 H56C_2 0.9600 .
C57_2 C59_2 1.420(16) .
C57_2 C58_2 1.427(16) .
C57_2 H57_2 0.9800 .
C58_2 H58A_2 0.9600 .
C58_2 H58B_2 0.9600 .
C58_2 H58C_2 0.9600 .
C59_2 H59A_2 0.9600 .
C59_2 H59B_2 0.9600 .
C59_2 H59C_2 0.9600 .

loop_
_geom_torsion_atom_site_label_1
_geom_torsion_atom_site_label_2
_geom_torsion_atom_site_label_3
_geom_torsion_atom_site_label_4
_geom_torsion
_geom_torsion_site_symmetry_1
_geom_torsion_site_symmetry_2
_geom_torsion_site_symmetry_3
_geom_torsion_site_symmetry_4
C1_1 C11_1 C12_1 N13_1 -2(3) . . . .
C32_1 C11_1 C12_1 N13_1 179.0(17) . . . .
C1_1 C11_1 C12_1 C25_1 -179.1(17) . . . .
C32_1 C11_1 C12_1 C25_1 2(3) . . . .
C11_1 C12_1 N13_1 C14_1 178.5(18) . . . .
C25_1 C12_1 N13_1 C14_1 -4(3) . . . .
C12_1 N13_1 C14_1 N15_1 178.8(17) . . . .
C12_1 N13_1 C14_1 C23_1 1(3) . . . .
N13_1 C14_1 N15_1 C16_1 -179.2(16) . . . .
C23_1 C14_1 N15_1 C16_1 -2(3) . . . .
C14_1 N15_1 C16_1 C21_1 0(3) . . . .
C14_1 N15_1 C16_1 C17_1 -177.2(18) . . . .
C21_1 C16_1 C17_1 C18_1 1(3) . . . .
N15_1 C16_1 C17_1 C18_1 178.6(17) . . . .
C16_1 C17_1 C18_1 C19_1 0(3) . . . .
C17_1 C18_1 C19_1 C20_1 -1(3) . . . .
C18_1 C19_1 C20_1 C21_1 1(3) . . . .
N15_1 C16_1 C21_1 N22_1 -1(3) . . . .
C17_1 C16_1 C21_1 N22_1 176.3(17) . . . .
N15_1 C16_1 C21_1 C20_1 -178.3(17) . . . .
C17_1 C16_1 C21_1 C20_1 -1(3) . . . .
C19_1 C20_1 C21_1 C16_1 0(3) . . . .
C19_1 C20_1 C21_1 N22_1 -177.4(17) . . . .
C16_1 C21_1 N22_1 C23_1 4(3) . . . .
C20_1 C21_1 N22_1 C23_1 -179.0(18) . . . .
C21_1 N22_1 C23_1 N24_1 176.2(16) . . . .
C21_1 N22_1 C23_1 C14_1 -5(3) . . . .
N15_1 C14_1 C23_1 N22_1 5(3) . . . .
N13_1 C14_1 C23_1 N22_1 -177.7(18) . . . .
N15_1 C14_1 C23_1 N24_1 -176.6(17) . . . .
N13_1 C14_1 C23_1 N24_1 1(3) . . . .
N22_1 C23_1 N24_1 C25_1 179.0(17) . . . .
C14_1 C23_1 N24_1 C25_1 0(3) . . . .
C23_1 N24_1 C25_1 C26_1 177.7(17) . . . .
C23_1 N24_1 C25_1 C12_1 -4(3) . . . .
C11_1 C12_1 C25_1 C26_1 1(3) . . . .
N13_1 C12_1 C25_1 C26_1 -176.0(17) . . . .
C11_1 C12_1 C25_1 N24_1 -177.5(16) . . . .
N13_1 C12_1 C25_1 N24_1 5(3) . . . .
N24_1 C25_1 C26_1 C3_1 -5(3) . . . .
C12_1 C25_1 C26_1 C3_1 176.6(17) . . . .
N24_1 C25_1 C26_1 C27_1 175.9(16) . . . .
C12_1 C25_1 C26_1 C27_1 -3(3) . . . .
C25_1 C26_1 C27_1 C32_1 1(3) . . . .
C3_1 C26_1 C27_1 C32_1 -178.3(18) . . . .
C25_1 C26_1 C27_1 C28_1 -177.4(17) . . . .
C3_1 C26_1 C27_1 C28_1 3(3) . . . .
C32_1 C27_1 C28_1 C29_1 -2(3) . . . .
C26_1 C27_1 C28_1 C29_1 176.7(18) . . . .
C27_1 C28_1 C29_1 C30_1 2(3) . . . .
C28_1 C29_1 C30_1 C31_1 -2(3) . . . .
C29_1 C30_1 C31_1 C32_1 2(3) . . . .
C28_1 C27_1 C32_1 C31_1 2(3) . . . .
C26_1 C27_1 C32_1 C31_1 -176.9(17) . . . .
C28_1 C27_1 C32_1 C11_1 -179.4(17) . . . .
C26_1 C27_1 C32_1 C11_1 2(3) . . . .
C30_1 C31_1 C32_1 C27_1 -1(3) . . . .
C30_1 C31_1 C32_1 C11_1 179.6(18) . . . .
C12_1 C11_1 C32_1 C27_1 -4(3) . . . .
C1_1 C11_1 C32_1 C27_1 177.5(18) . . . .
C12_1 C11_1 C32_1 C31_1 175.4(17) . . . .
C1_1 C11_1 C32_1 C31_1 -4(3) . . . .
C32_2 C11_2 C12_2 N13_2 -175.9(17) . . . .
C1_2 C11_2 C12_2 N13_2 2(3) . . . .
C32_2 C11_2 C12_2 C25_2 7(3) . . . .
C1_2 C11_2 C12_2 C25_2 -174.5(17) . . . .
C11_2 C12_2 N13_2 C14_2 -176.5(18) . . . .
C25_2 C12_2 N13_2 C14_2 1(3) . . . .
C12_2 N13_2 C14_2 N15_2 -177.5(18) . . . .
C12_2 N13_2 C14_2 C23_2 2(3) . . . .
N13_2 C14_2 N15_2 C16_2 -179.9(16) . . . .
C23_2 C14_2 N15_2 C16_2 0(3) . . . .
C14_2 N15_2 C16_2 C21_2 1(3) . . . .
C14_2 N15_2 C16_2 C17_2 178.1(18) . . . .
C21_2 C16_2 C17_2 C18_2 -1(3) . . . .
N15_2 C16_2 C17_2 C18_2 -178.0(17) . . . .
C16_2 C17_2 C18_2 C19_2 1(3) . . . .
C17_2 C18_2 C19_2 C20_2 0(4) . . . .
C18_2 C19_2 C20_2 C21_2 -1(3) . . . .
N15_2 C16_2 C21_2 N22_2 -2(3) . . . .
C17_2 C16_2 C21_2 N22_2 -178.7(18) . . . .
N15_2 C16_2 C21_2 C20_2 176.4(18) . . . .
C17_2 C16_2 C21_2 C20_2 -1(3) . . . .
C19_2 C20_2 C21_2 C16_2 2(3) . . . .
C19_2 C20_2 C21_2 N22_2 179.9(17) . . . .
C16_2 C21_2 N22_2 C23_2 1(3) . . . .
C20_2 C21_2 N22_2 C23_2 -176.9(18) . . . .
C21_2 N22_2 C23_2 N24_2 -177.6(16) . . . .
C21_2 N22_2 C23_2 C14_2 0(3) . . . .
N15_2 C14_2 C23_2 N22_2 -1(3) . . . .
N13_2 C14_2 C23_2 N22_2 179.4(18) . . . .
N15_2 C14_2 C23_2 N24_2 176.9(17) . . . .
N13_2 C14_2 C23_2 N24_2 -3(3) . . . .
N22_2 C23_2 N24_2 C25_2 178.3(18) . . . .
C14_2 C23_2 N24_2 C25_2 1(3) . . . .
C23_2 N24_2 C25_2 C26_2 -178.1(18) . . . .
C23_2 N24_2 C25_2 C12_2 2(3) . . . .
C11_2 C12_2 C25_2 N24_2 174.3(17) . . . .
N13_2 C12_2 C25_2 N24_2 -3(3) . . . .
C11_2 C12_2 C25_2 C26_2 -5(3) . . . .
N13_2 C12_2 C25_2 C26_2 177.6(17) . . . .
N24_2 C25_2 C26_2 C3_2 -3(3) . . . .
C12_2 C25_2 C26_2 C3_2 177.0(17) . . . .
N24_2 C25_2 C26_2 C27_2 -179.2(17) . . . .
C12_2 C25_2 C26_2 C27_2 0(3) . . . .
C25_2 C26_2 C27_2 C32_2 3(3) . . . .
C3_2 C26_2 C27_2 C32_2 -173.5(18) . . . .
C25_2 C26_2 C27_2 C28_2 -176.2(18) . . . .
C3_2 C26_2 C27_2 C28_2 7(3) . . . .
C32_2 C27_2 C28_2 C29_2 0(3) . . . .
C26_2 C27_2 C28_2 C29_2 179.0(18) . . . .
C27_2 C28_2 C29_2 C30_2 0(3) . . . .
C28_2 C29_2 C30_2 C31_2 2(3) . . . .
C29_2 C30_2 C31_2 C32_2 -4(3) . . . .
C28_2 C27_2 C32_2 C31_2 -2(3) . . . .
C26_2 C27_2 C32_2 C31_2 178.6(17) . . . .
C28_2 C27_2 C32_2 C11_2 177.9(17) . . . .
C26_2 C27_2 C32_2 C11_2 -1(3) . . . .
C30_2 C31_2 C32_2 C27_2 4(3) . . . .
C30_2 C31_2 C32_2 C11_2 -175.9(19) . . . .
C12_2 C11_2 C32_2 C27_2 -4(3) . . . .
C1_2 C11_2 C32_2 C27_2 177.9(18) . . . .
C12_2 C11_2 C32_2 C31_2 176.3(18) . . . .
C1_2 C11_2 C32_2 C31_2 -2(3) . . . .
